data_7012297
loop_
_publ_author_name
'Danopoulos, Andreas A.'
'Tulloch, Arran A. D.'
'Winston, Scott'
'Eastham, Graham'
'Hursthouse, Michael B.'

_publ_section_title
;
 Chelating and 'pincer' dicarbene complexes of palladium; synthesis and
 structural studiesElectronic supplementary information (ESI)
 available: crystallographic data and ORTEP plot for compound 5c. See
 http://www.rsc.org/suppdata/dt/b2/b209739g/
;
_journal_issue 5
_journal_name_full 'Dalton Transactions'
_journal_page_first 1009
_journal_paper_doi 10.1039/b209739g
_journal_year 2003
_chemical_formula_moiety 'C118 H145 Br3 N12 O Pd3'
_chemical_formula_sum 'C118 H145 Br3 N12 O Pd3'
_chemical_formula_weight 2306.39
_chemical_name_common 01sw049
_chemical_name_systematic
;
?
;
_space_group_IT_number 2
_symmetry_cell_setting triclinic
_symmetry_space_group_name_Hall '-P 1'
_symmetry_space_group_name_H-M 'P -1'
_atom_sites_solution_hydrogens geom
_atom_sites_solution_primary direct
_atom_sites_solution_secondary difmap
_audit_creation_method SHELXL-97
_cell_angle_alpha 110.001(2)
_cell_angle_beta 96.4400(10)
_cell_angle_gamma 93.111(2)
_cell_formula_units_Z 2
_cell_length_a 16.0118(6)
_cell_length_b 16.4652(6)
_cell_length_c 23.5036(10)
_cell_measurement_reflns_used 194744
_cell_measurement_temperature 150(2)
_cell_measurement_theta_max 30.51
_cell_measurement_theta_min 1.02
_cell_volume 5757.4(4)
_computing_cell_refinement 'Scalepack (Otwinowski & Minor 1997)'
_computing_data_collection 'Collect (Nonius BV, 1997-2000)'
_computing_data_reduction 'Denzo a. Scalepack (Otwinowski & Minor 1997)'
_computing_molecular_graphics 'ORTEP-3 (Farrugia, 1997)'
_computing_publication_material 'PLATON (Spek, 1990)'
_computing_structure_refinement 'SHELXL-93 (Sheldrick, 1993)'
_computing_structure_solution 'SHELXS-97 (Sheldrick, 1990)'
_diffrn_ambient_temperature 150(2)
_diffrn_measured_fraction_theta_full 0.733
_diffrn_measured_fraction_theta_max 0.733
_diffrn_measurement_device 'Nonius KappaCCD Area Detector'
_diffrn_measurement_method 'Phi and Omega scans to fill Ewald Sphere'
_diffrn_radiation_monochromator graphite
_diffrn_radiation_source 'Nonius FR591 rotating anode'
_diffrn_radiation_type MoK\a
_diffrn_radiation_wavelength 0.71073
_diffrn_reflns_av_R_equivalents 0.2463
_diffrn_reflns_av_sigmaI/netI 0.3523
_diffrn_reflns_limit_h_max 22
_diffrn_reflns_limit_h_min -20
_diffrn_reflns_limit_k_max 19
_diffrn_reflns_limit_k_min -22
_diffrn_reflns_limit_l_max 31
_diffrn_reflns_limit_l_min -32
_diffrn_reflns_number 75784
_diffrn_reflns_theta_full 30.43
_diffrn_reflns_theta_max 30.43
_diffrn_reflns_theta_min 1.87
_exptl_absorpt_coefficient_mu 1.556
_exptl_absorpt_correction_T_max 0.9846
_exptl_absorpt_correction_T_min 0.9548
_exptl_absorpt_correction_type multi-scan
_exptl_absorpt_process_details Sortav
_exptl_crystal_colour Clear
_exptl_crystal_density_diffrn 1.330
_exptl_crystal_density_method 'not measured'
_exptl_crystal_description Plate
_exptl_crystal_F_000 2376
_exptl_crystal_size_max 0.03
_exptl_crystal_size_mid 0.03
_exptl_crystal_size_min 0.01
_refine_diff_density_max 0.917
_refine_diff_density_min -1.113
_refine_diff_density_rms 0.154
_refine_ls_extinction_method none
_refine_ls_goodness_of_fit_ref 0.980
_refine_ls_hydrogen_treatment mixed
_refine_ls_matrix_type fullcycle
_refine_ls_number_parameters 1234
_refine_ls_number_reflns 25601
_refine_ls_number_restraints 0
_refine_ls_restrained_S_all 0.980
_refine_ls_R_factor_all 0.2882
_refine_ls_R_factor_gt 0.0922
_refine_ls_shift/su_max 0.001
_refine_ls_shift/su_mean 0.000
_refine_ls_structure_factor_coef Fsqd
_refine_ls_weighting_details 'calc w=1/[\s^2^(Fo^2^)+(0.0677P)^2^+0.0000P] where P=(Fo^2^+2Fc^2^)/3'
_refine_ls_weighting_scheme calc
_refine_ls_wR_factor_gt 0.1513
_refine_ls_wR_factor_ref 0.2074
_reflns_number_gt 9219
_reflns_number_total 25601
_reflns_threshold_expression >2sigma(I)
_cod_data_source_file b209739g.txt
_cod_data_source_block compound5c
_cod_depositor_comments
;
The following automatic conversions were performed:
'_symmetry_cell_setting' value 'Triclinic' changed to 'triclinic'
according to '/home/saulius/struct/CIF-dictionaries/cif_core.dic'
dictionary named 'cif_core.dic' version 2.4.1 from
2010-06-29.

'_exptl_absorpt_correction_type' value 'Multi-scan' changed
to 'multi-scan' according to
'/home/saulius/struct/CIF-dictionaries/cif_core.dic' dictionary named
'cif_core.dic' version 2.4.1 from 2010-06-29.

Automatic conversion script
Id: cif_fix_enum 1527 2010-12-29 10:47:43Z saulius 
;
_cod_original_sg_symbol_H-M P-1
_cod_database_code 7012297

loop_
_symmetry_equiv_pos_as_xyz
'x, y, z'
'-x, -y, -z'

loop_
_atom_site_label
_atom_site_type_symbol
_atom_site_fract_x
_atom_site_fract_y
_atom_site_fract_z
_atom_site_U_iso_or_equiv
_atom_site_adp_type
_atom_site_occupancy
_atom_site_symmetry_multiplicity
_atom_site_calc_flag
_atom_site_refinement_flags
_atom_site_disorder_assembly
_atom_site_disorder_group
C1 C 0.4877(6) 0.1167(6) 0.6719(4) 0.034(2) Uani 1 1 d . . .
C2 C 0.6154(6) 0.1777(6) 0.6694(4) 0.036(3) Uani 1 1 d . . .
H2 H 0.6743 0.1849 0.6679 0.043 Uiso 1 1 calc R . .
C3 C 0.5616(6) 0.2367(6) 0.6717(4) 0.037(3) Uani 1 1 d . . .
H3 H 0.5745 0.2941 0.6725 0.045 Uiso 1 1 calc R . .
C4 C 0.4063(6) 0.2422(6) 0.6781(5) 0.041(3) Uani 1 1 d . . .
H4A H 0.3649 0.2138 0.6409 0.049 Uiso 1 1 calc R . .
H4B H 0.4191 0.3036 0.6823 0.049 Uiso 1 1 calc R . .
C5 C 0.3693(6) 0.2377(6) 0.7337(4) 0.032(2) Uani 1 1 d . . .
C6 C 0.3613(5) 0.1585(6) 0.7440(4) 0.028(2) Uani 1 1 d . . .
C7 C 0.3351(5) 0.1593(6) 0.7987(5) 0.036(3) Uani 1 1 d . . .
C8 C 0.3114(6) 0.2347(6) 0.8409(4) 0.040(3) Uani 1 1 d . . .
H8 H 0.2923 0.2332 0.8775 0.048 Uiso 1 1 calc R . .
C9 C 0.3160(6) 0.3116(7) 0.8289(5) 0.043(3) Uani 1 1 d . . .
H9 H 0.2984 0.3629 0.8564 0.052 Uiso 1 1 calc R . .
C10 C 0.3465(6) 0.3127(6) 0.7764(5) 0.040(3) Uani 1 1 d . . .
H10 H 0.3520 0.3659 0.7691 0.048 Uiso 1 1 calc R . .
C11 C 0.3273(6) 0.0748(6) 0.8104(4) 0.042(3) Uani 1 1 d . . .
H11A H 0.3827 0.0509 0.8105 0.050 Uiso 1 1 calc R . .
H11B H 0.3086 0.0846 0.8508 0.050 Uiso 1 1 calc R . .
C12 C 0.1868(6) -0.0149(6) 0.7675(4) 0.036(2) Uani 1 1 d . . .
H12 H 0.1645 -0.0086 0.8044 0.043 Uiso 1 1 calc R . .
C13 C 0.1463(6) -0.0543(6) 0.7092(4) 0.034(2) Uani 1 1 d . . .
H13 H 0.0894 -0.0796 0.6977 0.041 Uiso 1 1 calc R . .
C14 C 0.2774(6) -0.0049(6) 0.7023(4) 0.034(2) Uani 1 1 d . . .
C15 C 0.1767(5) -0.0797(6) 0.6049(4) 0.032(2) Uani 1 1 d . . .
C16 C 0.1740(6) -0.1678(6) 0.5709(4) 0.031(2) Uani 1 1 d . . .
C17 C 0.1392(6) -0.1938(7) 0.5103(5) 0.048(3) Uani 1 1 d . . .
H17 H 0.1373 -0.2533 0.4856 0.057 Uiso 1 1 calc R . .
C18 C 0.1072(6) -0.1369(7) 0.4845(5) 0.046(3) Uani 1 1 d . . .
H18 H 0.0825 -0.1571 0.4428 0.055 Uiso 1 1 calc R . .
C19 C 0.1111(6) -0.0503(7) 0.5195(5) 0.040(3) Uani 1 1 d . . .
H19 H 0.0892 -0.0112 0.5012 0.048 Uiso 1 1 calc R . .
C20 C 0.1458(6) -0.0182(6) 0.5804(5) 0.034(2) Uani 1 1 d . . .
C21 C 0.1482(6) 0.0768(6) 0.6179(5) 0.040(3) Uani 1 1 d . . .
H21 H 0.1901 0.0888 0.6555 0.048 Uiso 1 1 calc R . .
C22 C 0.0612(7) 0.0972(7) 0.6389(6) 0.074(4) Uani 1 1 d . . .
H22A H 0.0432 0.0566 0.6585 0.110 Uiso 1 1 calc R . .
H22B H 0.0197 0.0910 0.6033 0.110 Uiso 1 1 calc R . .
H22C H 0.0654 0.1568 0.6681 0.110 Uiso 1 1 calc R . .
C23 C 0.1746(8) 0.1356(7) 0.5864(5) 0.067(4) Uani 1 1 d . . .
H23A H 0.2321 0.1262 0.5768 0.101 Uiso 1 1 calc R . .
H23B H 0.1733 0.1960 0.6130 0.101 Uiso 1 1 calc R . .
H23C H 0.1359 0.1237 0.5485 0.101 Uiso 1 1 calc R . .
C24 C 0.2038(6) -0.2342(6) 0.5984(4) 0.039(3) Uani 1 1 d . . .
H24 H 0.2403 -0.2016 0.6381 0.047 Uiso 1 1 calc R . .
C25 C 0.1303(7) -0.2832(7) 0.6125(5) 0.057(3) Uani 1 1 d . . .
H25A H 0.1520 -0.3232 0.6320 0.086 Uiso 1 1 calc R . .
H25B H 0.0932 -0.3162 0.5745 0.086 Uiso 1 1 calc R . .
H25C H 0.0983 -0.2418 0.6402 0.086 Uiso 1 1 calc R . .
C26 C 0.2575(6) -0.2973(7) 0.5581(5) 0.050(3) Uani 1 1 d . . .
H26A H 0.2216 -0.3364 0.5213 0.076 Uiso 1 1 calc R . .
H26B H 0.2842 -0.3314 0.5807 0.076 Uiso 1 1 calc R . .
H26C H 0.3013 -0.2647 0.5463 0.076 Uiso 1 1 calc R . .
C27 C 0.6025(5) 0.0212(6) 0.6625(4) 0.027(2) Uani 1 1 d . . .
C28 C 0.6094(6) -0.0075(6) 0.7121(5) 0.038(3) Uani 1 1 d . . .
C29 C 0.6377(6) -0.0898(7) 0.7027(5) 0.043(3) Uani 1 1 d . . .
H29 H 0.6429 -0.1116 0.7354 0.052 Uiso 1 1 calc R . .
C30 C 0.6582(6) -0.1393(7) 0.6464(5) 0.043(3) Uani 1 1 d . . .
H30 H 0.6731 -0.1966 0.6396 0.052 Uiso 1 1 calc R . .
C31 C 0.6568(6) -0.1054(6) 0.6001(5) 0.040(3) Uani 1 1 d . . .
H31 H 0.6763 -0.1380 0.5631 0.048 Uiso 1 1 calc R . .
C32 C 0.6278(6) -0.0249(6) 0.6059(4) 0.031(2) Uani 1 1 d . . .
C33 C 0.6242(6) 0.0083(6) 0.5533(4) 0.031(2) Uani 1 1 d . . .
H33 H 0.5885 0.0580 0.5624 0.037 Uiso 1 1 calc R . .
C34 C 0.5849(6) -0.0599(6) 0.4927(4) 0.042(3) Uani 1 1 d . . .
H34A H 0.6228 -0.1056 0.4799 0.063 Uiso 1 1 calc R . .
H34B H 0.5759 -0.0328 0.4617 0.063 Uiso 1 1 calc R . .
H34C H 0.5306 -0.0854 0.4976 0.063 Uiso 1 1 calc R . .
C35 C 0.7133(6) 0.0426(7) 0.5474(5) 0.052(3) Uani 1 1 d . . .
H35A H 0.7368 0.0897 0.5855 0.078 Uiso 1 1 calc R . .
H35B H 0.7097 0.0646 0.5134 0.078 Uiso 1 1 calc R . .
H35C H 0.7500 -0.0046 0.5395 0.078 Uiso 1 1 calc R . .
C36 C 0.5913(6) 0.0473(7) 0.7749(4) 0.040(3) Uani 1 1 d . . .
H36 H 0.5460 0.0842 0.7688 0.048 Uiso 1 1 calc R . .
C37 C 0.5604(8) -0.0023(8) 0.8133(5) 0.073(4) Uani 1 1 d . . .
H37A H 0.5371 0.0375 0.8479 0.110 Uiso 1 1 calc R . .
H37B H 0.6077 -0.0280 0.8286 0.110 Uiso 1 1 calc R . .
H37C H 0.5165 -0.0484 0.7883 0.110 Uiso 1 1 calc R . .
C38 C 0.6699(7) 0.1092(8) 0.8111(5) 0.072(4) Uani 1 1 d . . .
H38A H 0.6836 0.1496 0.7903 0.108 Uiso 1 1 calc R . .
H38B H 0.7178 0.0754 0.8138 0.108 Uiso 1 1 calc R . .
H38C H 0.6584 0.1421 0.8524 0.108 Uiso 1 1 calc R . .
C39 C 0.4616(6) 0.5996(5) 0.6789(4) 0.032(2) Uani 1 1 d . . .
C40 C 0.4811(6) 0.6024(6) 0.5862(4) 0.035(2) Uani 1 1 d . . .
H40 H 0.4883 0.5828 0.5443 0.042 Uiso 1 1 calc R . .
C41 C 0.4755(6) 0.6848(6) 0.6217(4) 0.035(2) Uani 1 1 d . . .
H41 H 0.4793 0.7350 0.6104 0.042 Uiso 1 1 calc R . .
C42 C 0.4459(6) 0.7565(6) 0.7292(4) 0.038(3) Uani 1 1 d . . .
H42A H 0.4429 0.8080 0.7167 0.046 Uiso 1 1 calc R . .
H42B H 0.4919 0.7699 0.7639 0.046 Uiso 1 1 calc R . .
C43 C 0.4791(6) 0.4579(6) 0.5957(4) 0.030(2) Uani 1 1 d . . .
C44 C 0.5582(7) 0.4302(6) 0.5891(5) 0.038(3) Uani 1 1 d . . .
C45 C 0.5615(8) 0.3420(8) 0.5556(5) 0.052(3) Uani 1 1 d . . .
H45 H 0.6152 0.3206 0.5507 0.062 Uiso 1 1 calc R . .
C46 C 0.4900(9) 0.2852(7) 0.5297(5) 0.056(3) Uani 1 1 d . . .
H46 H 0.4940 0.2265 0.5053 0.067 Uiso 1 1 calc R . .
C47 C 0.4113(8) 0.3159(7) 0.5400(5) 0.057(3) Uani 1 1 d . . .
H47 H 0.3618 0.2762 0.5251 0.069 Uiso 1 1 calc R . .
C48 C 0.4035(7) 0.4026(7) 0.5715(5) 0.045(3) Uani 1 1 d . . .
C49 C 0.3144(7) 0.4321(7) 0.5811(5) 0.056(3) Uani 1 1 d . . .
H49 H 0.3165 0.4954 0.5871 0.067 Uiso 1 1 calc R . .
C50 C 0.2449(8) 0.3828(10) 0.5272(6) 0.103(6) Uani 1 1 d . . .
H50A H 0.2652 0.3787 0.4886 0.154 Uiso 1 1 calc R . .
H50B H 0.1943 0.4142 0.5312 0.154 Uiso 1 1 calc R . .
H50C H 0.2310 0.3243 0.5275 0.154 Uiso 1 1 calc R . .
C51 C 0.2904(7) 0.4203(8) 0.6368(5) 0.068(4) Uani 1 1 d . . .
H51A H 0.2351 0.4415 0.6439 0.103 Uiso 1 1 calc R . .
H51B H 0.3327 0.4531 0.6719 0.103 Uiso 1 1 calc R . .
H51C H 0.2875 0.3585 0.6316 0.103 Uiso 1 1 calc R . .
C52 C 0.6384(6) 0.4879(7) 0.6173(5) 0.042(3) Uani 1 1 d . . .
H52 H 0.6241 0.5406 0.6499 0.051 Uiso 1 1 calc R . .
C53 C 0.7050(6) 0.4480(8) 0.6465(5) 0.056(3) Uani 1 1 d . . .
H53A H 0.7529 0.4917 0.6674 0.084 Uiso 1 1 calc R . .
H53B H 0.7243 0.3993 0.6149 0.084 Uiso 1 1 calc R . .
H53C H 0.6813 0.4270 0.6761 0.084 Uiso 1 1 calc R . .
C54 C 0.6754(7) 0.5183(7) 0.5693(5) 0.056(3) Uani 1 1 d . . .
H54A H 0.6336 0.5482 0.5523 0.084 Uiso 1 1 calc R . .
H54B H 0.6897 0.4679 0.5365 0.084 Uiso 1 1 calc R . .
H54C H 0.7265 0.5582 0.5888 0.084 Uiso 1 1 calc R . .
C55 C 0.2668(7) 0.6400(6) 0.7764(4) 0.036(2) Uani 1 1 d . . .
C56 C 0.3467(6) 0.6584(6) 0.7595(4) 0.038(3) Uani 1 1 d . . .
C57 C 0.3620(7) 0.7347(6) 0.7483(4) 0.040(3) Uani 1 1 d . . .
C58 C 0.3010(7) 0.7925(7) 0.7540(4) 0.044(3) Uani 1 1 d . . .
H58 H 0.3136 0.8453 0.7474 0.053 Uiso 1 1 calc R . .
C59 C 0.2250(7) 0.7763(6) 0.7686(5) 0.044(3) Uani 1 1 d . . .
H59 H 0.1841 0.8168 0.7717 0.053 Uiso 1 1 calc R . .
C60 C 0.2060(7) 0.6979(7) 0.7795(4) 0.043(3) Uani 1 1 d . . .
H60 H 0.1518 0.6851 0.7889 0.051 Uiso 1 1 calc R . .
C61 C 0.2501(6) 0.5589(6) 0.7894(4) 0.036(2) Uani 1 1 d . . .
H61A H 0.1943 0.5583 0.8037 0.043 Uiso 1 1 calc R . .
H61B H 0.2482 0.5082 0.7513 0.043 Uiso 1 1 calc R . .
C62 C 0.3010(6) 0.5411(6) 0.8891(4) 0.035(2) Uani 1 1 d . . .
H62 H 0.2477 0.5342 0.9020 0.042 Uiso 1 1 calc R . .
C63 C 0.3768(6) 0.5421(6) 0.9197(4) 0.034(2) Uani 1 1 d . . .
H63 H 0.3879 0.5368 0.9587 0.041 Uiso 1 1 calc R . .
C64 C 0.3980(6) 0.5591(6) 0.8308(4) 0.032(2) Uani 1 1 d . . .
C65 C 0.5268(5) 0.5653(6) 0.9073(4) 0.026(2) Uani 1 1 d . . .
C66 C 0.5683(6) 0.4927(6) 0.9079(4) 0.030(2) Uani 1 1 d . . .
C67 C 0.6514(6) 0.5090(6) 0.9381(4) 0.031(2) Uani 1 1 d . . .
H67 H 0.6826 0.4618 0.9389 0.037 Uiso 1 1 calc R . .
C68 C 0.6878(6) 0.5924(7) 0.9666(4) 0.037(3) Uani 1 1 d . . .
H68 H 0.7437 0.6021 0.9876 0.045 Uiso 1 1 calc R . .
C69 C 0.6459(6) 0.6625(7) 0.9656(4) 0.037(3) Uani 1 1 d . . .
H69 H 0.6735 0.7196 0.9851 0.045 Uiso 1 1 calc R . .
C70 C 0.5639(7) 0.6507(6) 0.9363(4) 0.038(3) Uani 1 1 d . . .
C71 C 0.5183(6) 0.7299(6) 0.9334(4) 0.041(3) Uani 1 1 d . . .
H71 H 0.4568 0.7104 0.9198 0.050 Uiso 1 1 calc R . .
C72 C 0.5510(7) 0.7624(7) 0.8873(5) 0.056(3) Uani 1 1 d . . .
H72A H 0.6119 0.7793 0.8988 0.083 Uiso 1 1 calc R . .
H72B H 0.5222 0.8128 0.8860 0.083 Uiso 1 1 calc R . .
H72C H 0.5404 0.7164 0.8470 0.083 Uiso 1 1 calc R . .
C73 C 0.5277(7) 0.8026(7) 0.9964(5) 0.058(3) Uani 1 1 d . . .
H73A H 0.5024 0.7809 1.0252 0.087 Uiso 1 1 calc R . .
H73B H 0.4989 0.8520 0.9928 0.087 Uiso 1 1 calc R . .
H73C H 0.5878 0.8212 1.0114 0.087 Uiso 1 1 calc R . .
C74 C 0.5256(6) 0.4008(6) 0.8803(4) 0.030(2) Uani 1 1 d . . .
H74 H 0.4737 0.4015 0.8526 0.037 Uiso 1 1 calc R . .
C75 C 0.5798(6) 0.3359(6) 0.8424(5) 0.044(3) Uani 1 1 d . . .
H75A H 0.5468 0.2791 0.8232 0.067 Uiso 1 1 calc R . .
H75B H 0.6294 0.3306 0.8689 0.067 Uiso 1 1 calc R . .
H75C H 0.5982 0.3560 0.8107 0.067 Uiso 1 1 calc R . .
C76 C 0.4980(6) 0.3683(7) 0.9296(5) 0.047(3) Uani 1 1 d . . .
H76A H 0.4649 0.3117 0.9102 0.070 Uiso 1 1 calc R . .
H76B H 0.4633 0.4099 0.9546 0.070 Uiso 1 1 calc R . .
H76C H 0.5479 0.3627 0.9556 0.070 Uiso 1 1 calc R . .
C77 C 0.8530(6) 0.6755(6) 0.7837(4) 0.032(2) Uani 1 1 d . . .
C78 C 0.7724(6) 0.6538(5) 0.7949(4) 0.029(2) Uani 1 1 d . . .
C79 C 0.7020(6) 0.6701(6) 0.7613(5) 0.045(3) Uani 1 1 d . . .
H79 H 0.6470 0.6549 0.7684 0.054 Uiso 1 1 calc R . .
C80 C 0.7108(6) 0.7078(6) 0.7181(5) 0.046(3) Uani 1 1 d . . .
H80 H 0.6624 0.7177 0.6950 0.056 Uiso 1 1 calc R . .
C81 C 0.8607(6) 0.7170(6) 0.7430(4) 0.036(3) Uani 1 1 d . . .
C82 C 0.7916(6) 0.7313(7) 0.7087(5) 0.042(3) Uani 1 1 d . . .
H82 H 0.7988 0.7570 0.6788 0.051 Uiso 1 1 calc R . .
C83 C 0.9500(6) 0.7486(6) 0.7358(4) 0.039(3) Uani 1 1 d . . .
H83A H 0.9810 0.6980 0.7170 0.047 Uiso 1 1 calc R . .
H83B H 0.9458 0.7830 0.7085 0.047 Uiso 1 1 calc R . .
C84 C 1.0528(6) 0.9140(6) 0.8716(5) 0.038(3) Uani 1 1 d . . .
H84 H 1.0754 0.9711 0.8968 0.045 Uiso 1 1 calc R . .
C85 C 1.0068(5) 0.7722(6) 0.8426(4) 0.030(2) Uani 1 1 d . . .
C86 C 1.0231(6) 0.8879(6) 0.8126(5) 0.036(3) Uani 1 1 d . . .
H86 H 1.0217 0.9225 0.7875 0.043 Uiso 1 1 calc R . .
C87 C 1.0700(6) 0.8489(6) 0.9525(4) 0.031(2) Uani 1 1 d . . .
C88 C 1.1569(6) 0.8605(6) 0.9733(5) 0.037(3) Uani 1 1 d . . .
C89 C 1.0079(6) 0.8487(6) 0.9892(5) 0.040(3) Uani 1 1 d . . .
C90 C 1.1809(7) 0.8786(7) 1.0363(6) 0.055(3) Uani 1 1 d . . .
H90 H 1.2390 0.8897 1.0529 0.066 Uiso 1 1 calc R . .
C91 C 1.1199(8) 0.8803(7) 1.0738(5) 0.055(3) Uani 1 1 d . . .
H91 H 1.1366 0.8918 1.1161 0.066 Uiso 1 1 calc R . .
C92 C 1.0366(7) 0.8657(7) 1.0511(5) 0.047(3) Uani 1 1 d . . .
H92 H 0.9963 0.8671 1.0781 0.056 Uiso 1 1 calc R . .
C93 C 1.2247(6) 0.8570(6) 0.9330(5) 0.043(3) Uani 1 1 d . . .
H93 H 1.1960 0.8368 0.8898 0.052 Uiso 1 1 calc R . .
C94 C 1.2861(7) 0.7913(7) 0.9373(5) 0.061(3) Uani 1 1 d . . .
H94A H 1.3214 0.8134 0.9773 0.092 Uiso 1 1 calc R . .
H94B H 1.3220 0.7821 0.9050 0.092 Uiso 1 1 calc R . .
H94C H 1.2544 0.7362 0.9324 0.092 Uiso 1 1 calc R . .
C95 C 1.2747(7) 0.9448(7) 0.9456(6) 0.063(3) Uani 1 1 d . . .
H95A H 1.3164 0.9376 0.9172 0.095 Uiso 1 1 calc R . .
H95B H 1.3038 0.9665 0.9877 0.095 Uiso 1 1 calc R . .
H95C H 1.2359 0.9863 0.9399 0.095 Uiso 1 1 calc R . .
C96 C 0.8788(6) 0.9041(7) 0.9469(5) 0.047(3) Uani 1 1 d . . .
H96A H 0.9109 0.9154 0.9168 0.070 Uiso 1 1 calc R . .
H96B H 0.8840 0.9564 0.9835 0.070 Uiso 1 1 calc R . .
H96C H 0.8192 0.8882 0.9293 0.070 Uiso 1 1 calc R . .
C97 C 0.9137(6) 0.8292(6) 0.9641(4) 0.038(3) Uani 1 1 d . . .
H97 H 0.9073 0.7769 0.9259 0.046 Uiso 1 1 calc R . .
C98 C 0.8593(7) 0.8086(7) 1.0071(5) 0.058(3) Uani 1 1 d . . .
H98A H 0.8023 0.7859 0.9854 0.086 Uiso 1 1 calc R . .
H98B H 0.8563 0.8615 1.0420 0.086 Uiso 1 1 calc R . .
H98C H 0.8840 0.7649 1.0217 0.086 Uiso 1 1 calc R . .
C99 C 0.7593(6) 0.6081(6) 0.8382(5) 0.042(3) Uani 1 1 d . . .
H99A H 0.7777 0.6483 0.8806 0.050 Uiso 1 1 calc R . .
H99B H 0.6985 0.5895 0.8343 0.050 Uiso 1 1 calc R . .
C100 C 0.8903(6) 0.5366(6) 0.8218(4) 0.035(2) Uani 1 1 d . . .
C101 C 0.7701(7) 0.4487(7) 0.8108(5) 0.042(3) Uani 1 1 d . . .
H101 H 0.7125 0.4300 0.8093 0.051 Uiso 1 1 calc R . .
C102 C 0.8331(7) 0.4006(8) 0.7991(5) 0.058(3) Uani 1 1 d . . .
H102 H 0.8294 0.3393 0.7884 0.069 Uiso 1 1 calc R . .
C103 C 0.9857(7) 0.4196(6) 0.7908(6) 0.044(3) Uani 1 1 d . . .
C104 C 1.0092(7) 0.4115(6) 0.7354(6) 0.045(3) Uani 1 1 d . . .
C105 C 1.0820(8) 0.3697(8) 0.7178(7) 0.071(4) Uani 1 1 d . . .
H105 H 1.1005 0.3645 0.6798 0.085 Uiso 1 1 calc R . .
C106 C 1.1253(8) 0.3368(8) 0.7580(6) 0.060(3) Uani 1 1 d . . .
H106 H 1.1739 0.3078 0.7471 0.072 Uiso 1 1 calc R . .
C107 C 1.1000(8) 0.3450(8) 0.8120(7) 0.068(4) Uani 1 1 d . . .
H107 H 1.1324 0.3223 0.8384 0.082 Uiso 1 1 calc R . .
C108 C 1.0297(7) 0.3843(7) 0.8310(6) 0.059(3) Uani 1 1 d . . .
C109 C 0.9629(7) 0.4474(7) 0.6898(5) 0.055(3) Uani 1 1 d . . .
H109 H 0.9147 0.4761 0.7092 0.066 Uiso 1 1 calc R . .
C110 C 0.9240(7) 0.3748(8) 0.6303(6) 0.075(4) Uani 1 1 d . . .
H11C H 0.8775 0.3411 0.6386 0.113 Uiso 1 1 calc R . .
H11D H 0.9672 0.3366 0.6142 0.113 Uiso 1 1 calc R . .
H11E H 0.9024 0.4004 0.6003 0.113 Uiso 1 1 calc R . .
C111 C 1.0152(8) 0.5162(8) 0.6758(6) 0.081(4) Uani 1 1 d . . .
H11F H 0.9792 0.5408 0.6506 0.122 Uiso 1 1 calc R . .
H11G H 1.0610 0.4899 0.6537 0.122 Uiso 1 1 calc R . .
H11H H 1.0392 0.5624 0.7142 0.122 Uiso 1 1 calc R . .
C112 C 1.0801(8) 0.4255(9) 0.9453(6) 0.079(4) Uani 1 1 d . . .
H11I H 1.1225 0.3840 0.9353 0.119 Uiso 1 1 calc R . .
H11J H 1.0609 0.4277 0.9839 0.119 Uiso 1 1 calc R . .
H11K H 1.1049 0.4832 0.9493 0.119 Uiso 1 1 calc R . .
C113 C 0.9608(9) 0.3093(10) 0.8931(7) 0.107(5) Uani 1 1 d . . .
H11L H 0.9398 0.3179 0.9321 0.161 Uiso 1 1 calc R . .
H11M H 1.0014 0.2656 0.8865 0.161 Uiso 1 1 calc R . .
H11N H 0.9134 0.2893 0.8598 0.161 Uiso 1 1 calc R . .
C114 C 1.0051(7) 0.3967(8) 0.8944(6) 0.063(3) Uani 1 1 d . . .
H114 H 0.9641 0.4416 0.9038 0.075 Uiso 1 1 calc R . .
N1 N 0.4831(4) 0.1987(4) 0.6727(3) 0.0293(18) Uani 1 1 d . . .
N2 N 0.5694(5) 0.1022(4) 0.6697(3) 0.0310(19) Uani 1 1 d . . .
N3 N 0.2652(5) 0.0132(5) 0.7618(3) 0.0330(19) Uani 1 1 d . . .
N4 N 0.2036(4) -0.0506(5) 0.6700(3) 0.0314(19) Uani 1 1 d . . .
N5 N 0.4629(4) 0.6813(5) 0.6780(3) 0.0309(19) Uani 1 1 d . . .
N6 N 0.4743(5) 0.5507(5) 0.6219(3) 0.0319(19) Uani 1 1 d . . .
N7 N 0.3147(5) 0.5519(5) 0.8355(3) 0.0284(18) Uani 1 1 d . . .
N8 N 0.4365(4) 0.5525(5) 0.8831(3) 0.0288(19) Uani 1 1 d . . .
N9 N 0.9948(4) 0.8010(5) 0.7944(3) 0.0304(19) Uani 1 1 d . . .
N10 N 1.0447(4) 0.8422(5) 0.8899(4) 0.0294(19) Uani 1 1 d . . .
N11 N 0.8068(5) 0.5329(5) 0.8258(3) 0.035(2) Uani 1 1 d . . .
N12 N 0.9067(5) 0.4541(5) 0.8047(4) 0.042(2) Uani 1 1 d . . .
Pd1 Pd 0.38374(4) 0.04565(4) 0.68107(3) 0.0292(2) Uani 1 1 d . . .
Pd2 Pd 0.43711(5) 0.57566(5) 0.75525(3) 0.0300(2) Uani 1 1 d . . .
Pd3 Pd 0.95612(4) 0.65181(5) 0.83436(3) 0.0317(2) Uani 1 1 d . . .
Br1 Br 0.40780(6) -0.09810(6) 0.60457(5) 0.0393(3) Uani 1 1 d . . .
Br2 Br 0.54501(6) 0.47018(6) 0.74880(5) 0.0412(3) Uani 1 1 d . . .
Br3 Br 1.07985(6) 0.62401(7) 0.89842(5) 0.0452(3) Uani 1 1 d . . .
O1 O 0.9217(7) 0.9311(8) 0.6681(6) 0.095(3) Uani 1 1 d . . .
C201 C 0.9335(15) 0.8172(17) 0.5782(10) 0.169(12) Uani 1 1 d . . .
H20A H 0.9170 0.7987 0.5339 0.254 Uiso 1 1 calc R . .
H20B H 0.9154 0.7707 0.5926 0.254 Uiso 1 1 calc R . .
H20C H 0.9950 0.8299 0.5878 0.254 Uiso 1 1 calc R . .
C200 C 0.8975(12) 0.8871(16) 0.6053(12) 0.133(8) Uani 1 1 d . . .
H20D H 0.8358 0.8707 0.5986 0.160 Uiso 1 1 calc R . .
H20E H 0.9076 0.9287 0.5842 0.160 Uiso 1 1 calc R . .
C203 C 0.9070(15) 1.0505(18) 0.7555(8) 0.214(15) Uani 1 1 d . . .
H20F H 0.8761 1.1018 0.7702 0.321 Uiso 1 1 calc R . .
H20G H 0.9673 1.0689 0.7598 0.321 Uiso 1 1 calc R . .
H20H H 0.8987 1.0133 0.7796 0.321 Uiso 1 1 calc R . .
C202 C 0.8758(12) 1.0027(17) 0.6918(11) 0.147(8) Uani 1 1 d . . .
H20I H 0.8154 0.9821 0.6877 0.177 Uiso 1 1 calc R . .
H20J H 0.8804 1.0416 0.6679 0.177 Uiso 1 1 calc R . .

loop_
_atom_site_aniso_label
_atom_site_aniso_U_11
_atom_site_aniso_U_22
_atom_site_aniso_U_33
_atom_site_aniso_U_23
_atom_site_aniso_U_13
_atom_site_aniso_U_12
C1 0.030(6) 0.032(5) 0.035(6) 0.005(5) 0.006(5) 0.008(5)
C2 0.032(6) 0.028(5) 0.042(7) 0.003(5) 0.015(5) -0.011(5)
C3 0.032(6) 0.031(6) 0.047(7) 0.010(5) 0.010(5) 0.001(5)
C4 0.048(7) 0.016(5) 0.061(7) 0.021(5) -0.004(6) -0.002(5)
C5 0.025(6) 0.034(6) 0.035(6) 0.011(5) -0.001(5) 0.001(5)
C6 0.024(5) 0.037(6) 0.025(6) 0.013(5) 0.006(4) 0.011(4)
C7 0.018(5) 0.034(6) 0.045(7) 0.005(5) -0.004(5) -0.008(4)
C8 0.034(6) 0.043(7) 0.028(6) -0.005(5) 0.001(5) 0.010(5)
C9 0.037(7) 0.036(6) 0.046(7) 0.000(6) 0.008(5) 0.000(5)
C10 0.025(6) 0.026(6) 0.061(8) 0.006(6) -0.001(5) 0.006(5)
C11 0.048(7) 0.040(6) 0.031(6) 0.005(5) 0.008(5) 0.008(5)
C12 0.027(6) 0.052(7) 0.021(6) 0.002(5) 0.010(5) -0.003(5)
C13 0.029(6) 0.035(6) 0.044(7) 0.017(5) 0.014(5) 0.009(5)
C14 0.029(6) 0.026(5) 0.039(6) 0.006(5) -0.004(5) 0.005(4)
C15 0.028(6) 0.032(6) 0.030(6) 0.008(5) -0.002(4) -0.009(5)
C16 0.034(6) 0.033(6) 0.020(6) 0.005(5) 0.000(5) -0.001(5)
C17 0.036(7) 0.046(7) 0.053(8) 0.015(6) -0.013(6) -0.008(5)
C18 0.038(7) 0.061(8) 0.035(7) 0.018(6) -0.010(5) -0.006(6)
C19 0.042(7) 0.042(7) 0.031(7) 0.005(5) 0.003(5) 0.003(5)
C20 0.026(6) 0.028(5) 0.051(7) 0.019(5) 0.003(5) -0.001(5)
C21 0.039(6) 0.029(6) 0.059(7) 0.028(6) -0.007(5) -0.003(5)
C22 0.061(9) 0.044(7) 0.104(11) 0.006(7) 0.019(8) 0.017(6)
C23 0.088(10) 0.050(7) 0.066(9) 0.022(7) 0.017(7) -0.005(7)
C24 0.039(6) 0.044(6) 0.031(6) 0.011(5) 0.002(5) 0.002(5)
C25 0.069(8) 0.036(6) 0.078(9) 0.027(6) 0.031(7) 0.007(6)
C26 0.044(7) 0.045(7) 0.056(8) 0.011(6) -0.001(6) 0.014(6)
C27 0.008(5) 0.037(6) 0.041(7) 0.020(5) 0.004(4) -0.001(4)
C28 0.026(6) 0.040(6) 0.047(7) 0.017(6) -0.002(5) 0.004(5)
C29 0.046(7) 0.057(7) 0.035(7) 0.027(6) 0.001(5) 0.017(6)
C30 0.025(6) 0.048(7) 0.074(9) 0.042(7) 0.008(6) 0.010(5)
C31 0.029(6) 0.044(7) 0.055(7) 0.027(6) 0.009(5) -0.005(5)
C32 0.025(6) 0.033(6) 0.035(6) 0.012(5) 0.003(5) 0.001(5)
C33 0.032(6) 0.025(5) 0.037(6) 0.008(5) 0.011(5) 0.013(4)
C34 0.050(7) 0.034(6) 0.045(7) 0.019(6) -0.003(5) 0.010(5)
C35 0.051(7) 0.049(7) 0.069(8) 0.034(6) 0.021(6) -0.001(6)
C36 0.045(7) 0.046(6) 0.036(7) 0.018(6) 0.008(5) 0.020(5)
C37 0.121(11) 0.062(8) 0.061(9) 0.039(7) 0.053(8) 0.016(8)
C38 0.070(9) 0.080(9) 0.049(8) 0.010(7) -0.008(7) -0.012(7)
C39 0.032(6) 0.015(5) 0.050(7) 0.015(5) 0.005(5) 0.007(4)
C40 0.043(6) 0.033(6) 0.034(6) 0.017(5) 0.004(5) 0.004(5)
C41 0.038(6) 0.029(6) 0.050(7) 0.027(5) 0.012(5) 0.008(5)
C42 0.045(7) 0.031(6) 0.043(7) 0.016(5) 0.007(5) 0.016(5)
C43 0.050(7) 0.026(5) 0.017(5) 0.009(4) 0.006(5) 0.007(5)
C44 0.052(8) 0.033(6) 0.040(7) 0.023(5) 0.012(6) 0.018(6)
C45 0.073(9) 0.060(8) 0.045(7) 0.038(7) 0.029(7) 0.020(7)
C46 0.106(11) 0.025(6) 0.039(7) 0.009(5) 0.029(7) 0.002(7)
C47 0.076(10) 0.036(7) 0.057(8) 0.015(6) 0.014(7) -0.016(7)
C48 0.050(8) 0.042(7) 0.044(7) 0.020(6) 0.003(6) 0.000(6)
C49 0.054(8) 0.052(7) 0.069(9) 0.038(7) -0.006(7) -0.015(6)
C50 0.071(10) 0.159(15) 0.089(11) 0.076(11) -0.019(8) -0.055(10)
C51 0.046(8) 0.087(10) 0.056(9) 0.004(7) 0.004(6) 0.016(7)
C52 0.044(7) 0.051(7) 0.036(7) 0.016(6) 0.013(5) 0.027(6)
C53 0.038(7) 0.083(9) 0.065(8) 0.044(7) 0.019(6) 0.018(6)
C54 0.062(8) 0.050(7) 0.057(8) 0.019(6) 0.010(6) 0.014(6)
C55 0.054(7) 0.029(6) 0.029(6) 0.016(5) 0.011(5) 0.009(5)
C56 0.053(7) 0.024(5) 0.033(6) 0.012(5) -0.011(5) -0.014(5)
C57 0.055(7) 0.033(6) 0.031(6) 0.003(5) 0.012(5) 0.025(6)
C58 0.060(8) 0.046(7) 0.027(6) 0.011(5) 0.017(6) 0.004(6)
C59 0.062(8) 0.031(6) 0.047(7) 0.018(5) 0.011(6) 0.030(6)
C60 0.043(7) 0.049(7) 0.033(6) 0.010(5) 0.002(5) 0.010(6)
C61 0.036(6) 0.027(5) 0.036(6) 0.001(5) 0.003(5) -0.007(5)
C62 0.036(7) 0.033(6) 0.040(7) 0.015(5) 0.013(5) 0.001(5)
C63 0.033(6) 0.036(6) 0.035(6) 0.018(5) 0.006(5) -0.011(5)
C64 0.027(6) 0.028(5) 0.033(6) 0.005(5) -0.006(5) 0.001(4)
C65 0.028(6) 0.033(6) 0.024(6) 0.017(5) 0.005(4) -0.003(5)
C66 0.033(6) 0.038(6) 0.022(6) 0.013(5) 0.006(5) -0.002(5)
C67 0.026(6) 0.040(6) 0.038(6) 0.027(5) 0.010(5) 0.006(5)
C68 0.018(5) 0.053(7) 0.045(7) 0.024(6) 0.000(5) 0.002(5)
C69 0.043(7) 0.045(7) 0.022(6) 0.015(5) -0.004(5) -0.012(6)
C70 0.051(7) 0.032(6) 0.032(6) 0.012(5) 0.014(5) -0.009(5)
C71 0.044(7) 0.035(6) 0.038(7) 0.008(5) -0.003(5) -0.011(5)
C72 0.073(9) 0.056(7) 0.041(7) 0.021(6) 0.011(6) 0.001(6)
C73 0.079(9) 0.048(7) 0.047(8) 0.016(6) 0.020(7) 0.002(6)
C74 0.028(6) 0.040(6) 0.022(6) 0.009(5) 0.002(4) 0.007(5)
C75 0.038(6) 0.041(6) 0.056(7) 0.022(6) 0.001(6) -0.004(5)
C76 0.045(7) 0.054(7) 0.045(7) 0.029(6) -0.008(5) -0.007(6)
C77 0.027(6) 0.030(5) 0.039(6) 0.010(5) 0.012(5) 0.001(4)
C78 0.044(7) 0.020(5) 0.024(6) 0.008(4) 0.007(5) -0.006(5)
C79 0.027(6) 0.045(7) 0.075(9) 0.038(7) 0.005(6) 0.000(5)
C80 0.027(6) 0.038(6) 0.075(9) 0.026(6) -0.008(6) -0.005(5)
C81 0.029(6) 0.043(6) 0.040(7) 0.019(5) 0.008(5) -0.003(5)
C82 0.033(7) 0.059(7) 0.041(7) 0.031(6) -0.010(5) -0.004(5)
C83 0.047(7) 0.041(6) 0.037(7) 0.022(5) 0.004(5) 0.009(5)
C84 0.040(7) 0.027(6) 0.047(8) 0.013(5) 0.011(6) -0.001(5)
C85 0.021(5) 0.043(6) 0.029(6) 0.014(5) 0.008(4) 0.010(5)
C86 0.032(6) 0.033(6) 0.053(8) 0.022(6) 0.021(5) 0.006(5)
C87 0.031(6) 0.026(5) 0.036(6) 0.013(5) 0.004(5) -0.007(4)
C88 0.027(6) 0.040(6) 0.045(7) 0.015(5) 0.001(5) 0.006(5)
C89 0.046(7) 0.033(6) 0.041(7) 0.010(5) 0.012(6) -0.002(5)
C90 0.039(7) 0.062(8) 0.064(9) 0.025(7) -0.008(7) 0.000(6)
C91 0.068(9) 0.054(7) 0.041(7) 0.021(6) -0.007(7) -0.007(7)
C92 0.046(8) 0.050(7) 0.051(8) 0.030(6) 0.006(6) -0.003(6)
C93 0.023(6) 0.046(7) 0.053(7) 0.010(6) 0.002(5) 0.000(5)
C94 0.040(7) 0.057(8) 0.074(9) 0.009(7) 0.001(6) 0.005(6)
C95 0.043(7) 0.063(8) 0.083(10) 0.023(7) 0.019(7) -0.002(6)
C96 0.039(7) 0.056(7) 0.039(7) 0.010(6) 0.003(5) 0.007(6)
C97 0.034(6) 0.041(6) 0.032(6) 0.007(5) 0.002(5) -0.005(5)
C98 0.049(7) 0.058(7) 0.061(8) 0.018(7) 0.007(6) -0.016(6)
C99 0.018(5) 0.047(7) 0.051(7) 0.005(6) 0.000(5) 0.000(5)
C100 0.035(7) 0.035(6) 0.036(6) 0.012(5) 0.006(5) 0.007(5)
C101 0.024(6) 0.042(7) 0.061(8) 0.019(6) 0.002(5) -0.001(5)
C102 0.034(7) 0.049(7) 0.086(10) 0.024(7) -0.002(6) -0.012(6)
C103 0.033(7) 0.033(6) 0.060(8) 0.011(6) -0.006(6) -0.004(5)
C104 0.029(7) 0.031(6) 0.069(9) 0.013(6) -0.005(6) 0.007(5)
C105 0.049(8) 0.056(8) 0.081(10) -0.004(8) -0.007(8) 0.001(7)
C106 0.045(8) 0.063(9) 0.060(9) 0.005(7) 0.001(7) 0.019(6)
C107 0.044(8) 0.052(8) 0.101(12) 0.024(8) -0.012(8) 0.008(7)
C108 0.032(7) 0.048(7) 0.094(11) 0.021(8) -0.001(7) 0.014(6)
C109 0.058(8) 0.043(7) 0.042(7) -0.014(6) 0.001(6) 0.012(6)
C110 0.056(8) 0.076(9) 0.073(10) 0.002(8) 0.004(7) 0.007(7)
C111 0.081(10) 0.071(9) 0.080(10) 0.014(8) 0.001(8) 0.008(8)
C112 0.062(9) 0.093(10) 0.099(11) 0.062(9) -0.009(8) -0.007(8)
C113 0.098(12) 0.104(12) 0.145(15) 0.085(12) -0.004(11) -0.006(10)
C114 0.052(8) 0.055(8) 0.090(11) 0.041(8) 0.002(8) 0.010(6)
N1 0.027(4) 0.032(4) 0.027(5) 0.009(4) 0.001(4) 0.003(4)
N2 0.039(5) 0.027(4) 0.035(5) 0.019(4) 0.009(4) 0.005(4)
N3 0.039(5) 0.029(4) 0.026(5) 0.006(4) -0.001(4) 0.002(4)
N4 0.024(4) 0.032(4) 0.038(5) 0.011(4) 0.009(4) -0.001(4)
N5 0.027(5) 0.035(4) 0.031(5) 0.013(4) 0.002(4) 0.006(4)
N6 0.038(5) 0.029(4) 0.032(5) 0.011(4) 0.010(4) 0.007(4)
N7 0.025(5) 0.033(5) 0.031(5) 0.018(4) -0.001(4) 0.001(4)
N8 0.020(4) 0.038(5) 0.028(5) 0.014(4) -0.004(4) -0.005(4)
N9 0.020(4) 0.045(5) 0.031(5) 0.020(4) 0.006(4) -0.003(4)
N10 0.025(5) 0.029(5) 0.038(5) 0.014(4) 0.010(4) 0.002(4)
N11 0.035(5) 0.028(5) 0.044(5) 0.017(4) 0.004(4) -0.005(4)
N12 0.030(5) 0.030(5) 0.069(7) 0.025(5) 0.004(5) 0.005(4)
Pd1 0.0264(4) 0.0267(4) 0.0349(5) 0.0117(4) 0.0034(3) 0.0015(3)
Pd2 0.0319(5) 0.0283(4) 0.0314(5) 0.0127(4) 0.0033(4) 0.0034(3)
Pd3 0.0271(4) 0.0317(4) 0.0372(5) 0.0147(4) 0.0013(4) 0.0003(3)
Br1 0.0376(6) 0.0320(6) 0.0469(7) 0.0114(5) 0.0095(5) 0.0015(5)
Br2 0.0415(7) 0.0411(6) 0.0462(7) 0.0207(6) 0.0084(5) 0.0073(5)
Br3 0.0344(6) 0.0451(6) 0.0568(8) 0.0228(6) -0.0055(5) 0.0009(5)
O1 0.076(8) 0.123(9) 0.102(10) 0.054(8) 0.028(7) 0.012(7)
C201 0.21(3) 0.25(3) 0.114(18) 0.109(19) 0.088(17) 0.12(2)
C200 0.095(16) 0.19(2) 0.14(2) 0.10(2) -0.011(15) -0.033(15)
C203 0.22(2) 0.40(4) 0.049(12) 0.068(18) 0.069(14) 0.20(3)
C202 0.083(14) 0.22(3) 0.17(2) 0.11(2) 0.029(15) 0.038(16)

loop_
_atom_type_symbol
_atom_type_description
_atom_type_scat_dispersion_real
_atom_type_scat_dispersion_imag
_atom_type_scat_source
C C 0.0033 0.0016 'International Tables Vol C Tables 4.2.6.8 and 6.1.1.4'
H H 0.0000 0.0000 'International Tables Vol C Tables 4.2.6.8 and 6.1.1.4'
N N 0.0061 0.0033 'International Tables Vol C Tables 4.2.6.8 and 6.1.1.4'
Br Br -0.2901 2.4595 'International Tables Vol C Tables 4.2.6.8 and 6.1.1.4'
Pd Pd -0.9988 1.0072 'International Tables Vol C Tables 4.2.6.8 and 6.1.1.4'
O O 0.0106 0.0060 'International Tables Vol C Tables 4.2.6.8 and 6.1.1.4'

loop_
_geom_angle_atom_site_label_1
_geom_angle_atom_site_label_2
_geom_angle_atom_site_label_3
_geom_angle
_geom_angle_site_symmetry_1
_geom_angle_site_symmetry_3
_geom_angle_publ_flag
N2 C1 N1 105.8(6) . . ?
N2 C1 Pd1 133.1(6) . . ?
N1 C1 Pd1 120.8(5) . . ?
C3 C2 N2 107.6(8) . . ?
C2 C3 N1 106.7(8) . . ?
N1 C4 C5 109.4(7) . . ?
C10 C5 C6 119.6(9) . . ?
C10 C5 C4 120.3(9) . . ?
C6 C5 C4 120.1(8) . . ?
C7 C6 C5 118.0(8) . . ?
C7 C6 Pd1 120.2(7) . . ?
C5 C6 Pd1 121.8(7) . . ?
C6 C7 C8 122.0(9) . . ?
C6 C7 C11 118.4(9) . . ?
C8 C7 C11 119.5(9) . . ?
C9 C8 C7 119.3(10) . . ?
C10 C9 C8 119.2(10) . . ?
C9 C10 C5 121.8(10) . . ?
N3 C11 C7 108.5(7) . . ?
N3 C12 C13 105.7(7) . . ?
C12 C13 N4 107.2(7) . . ?
N4 C14 N3 103.5(6) . . ?
N4 C14 Pd1 135.3(6) . . ?
N3 C14 Pd1 120.8(5) . . ?
C16 C15 C20 123.4(9) . . ?
C16 C15 N4 118.7(8) . . ?
C20 C15 N4 117.6(8) . . ?
C17 C16 C15 116.5(9) . . ?
C17 C16 C24 120.4(9) . . ?
C15 C16 C24 123.0(8) . . ?
C18 C17 C16 122.4(10) . . ?
C17 C18 C19 119.4(10) . . ?
C18 C19 C20 122.2(10) . . ?
C19 C20 C15 116.1(9) . . ?
C19 C20 C21 121.1(9) . . ?
C15 C20 C21 122.8(9) . . ?
C23 C21 C20 114.0(9) . . ?
C23 C21 C22 110.0(9) . . ?
C20 C21 C22 110.0(8) . . ?
C16 C24 C25 111.7(8) . . ?
C16 C24 C26 112.2(8) . . ?
C25 C24 C26 110.7(8) . . ?
C28 C27 C32 123.4(9) . . ?
C28 C27 N2 118.6(8) . . ?
C32 C27 N2 118.0(7) . . ?
C27 C28 C29 117.3(9) . . ?
C27 C28 C36 122.8(9) . . ?
C29 C28 C36 119.8(9) . . ?
C30 C29 C28 120.6(9) . . ?
C31 C30 C29 120.0(9) . . ?
C30 C31 C32 122.2(10) . . ?
C31 C32 C27 116.0(9) . . ?
C31 C32 C33 120.6(9) . . ?
C27 C32 C33 123.4(8) . . ?
C32 C33 C34 112.8(7) . . ?
C32 C33 C35 110.6(8) . . ?
C34 C33 C35 109.6(8) . . ?
C37 C36 C28 115.8(9) . . ?
C37 C36 C38 109.0(9) . . ?
C28 C36 C38 110.2(8) . . ?
N5 C39 N6 104.2(6) . . ?
N5 C39 Pd2 120.1(6) . . ?
N6 C39 Pd2 135.5(5) . . ?
C41 C40 N6 107.8(8) . . ?
C40 C41 N5 105.3(7) . . ?
N5 C42 C57 108.1(7) . . ?
C44 C43 C48 123.6(9) . . ?
C44 C43 N6 117.1(8) . . ?
C48 C43 N6 118.8(8) . . ?
C43 C44 C45 116.7(10) . . ?
C43 C44 C52 123.6(9) . . ?
C45 C44 C52 119.7(10) . . ?
C46 C45 C44 122.5(11) . . ?
C45 C46 C47 118.5(10) . . ?
C48 C47 C46 121.8(11) . . ?
C47 C48 C43 116.8(10) . . ?
C47 C48 C49 119.1(10) . . ?
C43 C48 C49 124.0(9) . . ?
C51 C49 C50 108.3(9) . . ?
C51 C49 C48 109.4(9) . . ?
C50 C49 C48 114.0(11) . . ?
C44 C52 C53 114.7(9) . . ?
C44 C52 C54 110.2(8) . . ?
C53 C52 C54 109.1(8) . . ?
C60 C55 C56 119.1(9) . . ?
C60 C55 C61 121.5(8) . . ?
C56 C55 C61 119.4(8) . . ?
C57 C56 C55 118.9(9) . . ?
C57 C56 Pd2 121.0(8) . . ?
C55 C56 Pd2 120.0(7) . . ?
C56 C57 C58 120.4(10) . . ?
C56 C57 C42 120.7(9) . . ?
C58 C57 C42 118.8(9) . . ?
C59 C58 C57 122.1(10) . . ?
C58 C59 C60 119.3(10) . . ?
C55 C60 C59 120.1(10) . . ?
N7 C61 C55 111.4(6) . . ?
C63 C62 N7 106.8(8) . . ?
C62 C63 N8 106.7(8) . . ?
N7 C64 N8 104.1(8) . . ?
N7 C64 Pd2 120.3(7) . . ?
N8 C64 Pd2 135.6(7) . . ?
C70 C65 C66 123.0(9) . . ?
C70 C65 N8 117.7(8) . . ?
C66 C65 N8 118.7(8) . . ?
C65 C66 C67 116.8(8) . . ?
C65 C66 C74 122.8(8) . . ?
C67 C66 C74 120.4(8) . . ?
C68 C67 C66 120.4(9) . . ?
C67 C68 C69 121.9(9) . . ?
C68 C69 C70 120.5(9) . . ?
C69 C70 C65 117.5(9) . . ?
C69 C70 C71 120.1(9) . . ?
C65 C70 C71 122.3(9) . . ?
C72 C71 C73 110.9(8) . . ?
C72 C71 C70 109.9(9) . . ?
C73 C71 C70 111.6(8) . . ?
C66 C74 C75 113.9(7) . . ?
C66 C74 C76 111.3(8) . . ?
C75 C74 C76 108.6(8) . . ?
C81 C77 C78 119.0(9) . . ?
C81 C77 Pd3 122.5(7) . . ?
C78 C77 Pd3 118.4(7) . . ?
C79 C78 C77 119.0(8) . . ?
C79 C78 C99 119.0(8) . . ?
C77 C78 C99 121.9(9) . . ?
C80 C79 C78 121.1(9) . . ?
C79 C80 C82 119.2(10) . . ?
C77 C81 C82 122.0(9) . . ?
C77 C81 C83 118.4(9) . . ?
C82 C81 C83 119.6(8) . . ?
C81 C82 C80 119.5(9) . . ?
N9 C83 C81 109.9(8) . . ?
C86 C84 N10 107.5(9) . . ?
N10 C85 N9 104.6(8) . . ?
N10 C85 Pd3 134.5(7) . . ?
N9 C85 Pd3 120.4(7) . . ?
C84 C86 N9 107.2(9) . . ?
C89 C87 C88 123.9(9) . . ?
C89 C87 N10 118.8(9) . . ?
C88 C87 N10 117.2(8) . . ?
C87 C88 C90 116.9(9) . . ?
C87 C88 C93 124.2(9) . . ?
C90 C88 C93 119.0(9) . . ?
C87 C89 C92 115.9(10) . . ?
C87 C89 C97 122.7(9) . . ?
C92 C89 C97 121.4(9) . . ?
C91 C90 C88 119.9(10) . . ?
C92 C91 C90 121.1(11) . . ?
C91 C92 C89 122.2(10) . . ?
C88 C93 C94 111.6(9) . . ?
C88 C93 C95 114.2(9) . . ?
C94 C93 C95 109.0(8) . . ?
C98 C97 C89 113.9(8) . . ?
C98 C97 C96 108.6(8) . . ?
C89 C97 C96 111.8(8) . . ?
N11 C99 C78 110.6(8) . . ?
N12 C100 N11 103.9(9) . . ?
N12 C100 Pd3 135.8(8) . . ?
N11 C100 Pd3 120.1(7) . . ?
C102 C101 N11 104.3(9) . . ?
C101 C102 N12 109.0(10) . . ?
C104 C103 C108 122.1(11) . . ?
C104 C103 N12 118.4(10) . . ?
C108 C103 N12 118.9(11) . . ?
C103 C104 C105 119.7(11) . . ?
C103 C104 C109 124.1(10) . . ?
C105 C104 C109 116.2(12) . . ?
C106 C105 C104 117.5(13) . . ?
C107 C106 C105 121.4(12) . . ?
C106 C107 C108 123.4(13) . . ?
C107 C108 C103 115.8(13) . . ?
C107 C108 C114 122.1(12) . . ?
C103 C108 C114 121.9(11) . . ?
C111 C109 C110 110.4(10) . . ?
C111 C109 C104 114.7(10) . . ?
C110 C109 C104 112.0(9) . . ?
C112 C114 C108 113.4(10) . . ?
C112 C114 C113 108.8(10) . . ?
C108 C114 C113 108.8(11) . . ?
C1 N1 C3 111.0(6) . . ?
C1 N1 C4 123.9(5) . . ?
C3 N1 C4 125.0(5) . . ?
C1 N2 C2 108.8(6) . . ?
C1 N2 C27 125.5(5) . . ?
C2 N2 C27 125.4(5) . . ?
C12 N3 C14 112.9(6) . . ?
C12 N3 C11 126.8(6) . . ?
C14 N3 C11 118.7(5) . . ?
C14 N4 C13 110.4(6) . . ?
C14 N4 C15 128.5(5) . . ?
C13 N4 C15 120.2(5) . . ?
C39 N5 C41 112.4(6) . . ?
C39 N5 C42 123.9(5) . . ?
C41 N5 C42 123.6(5) . . ?
C39 N6 C40 110.2(5) . . ?
C39 N6 C43 129.5(5) . . ?
C40 N6 C43 120.2(5) . . ?
C64 N7 C62 111.8(8) . . ?
C64 N7 C61 122.4(8) . . ?
C62 N7 C61 125.8(8) . . ?
C64 N8 C63 110.5(8) . . ?
C64 N8 C65 129.4(8) . . ?
C63 N8 C65 119.6(7) . . ?
C85 N9 C86 110.5(8) . . ?
C85 N9 C83 123.0(8) . . ?
C86 N9 C83 126.2(8) . . ?
C85 N10 C84 110.1(8) . . ?
C85 N10 C87 128.1(8) . . ?
C84 N10 C87 121.7(8) . . ?
C100 N11 C101 112.8(8) . . ?
C100 N11 C99 123.3(8) . . ?
C101 N11 C99 123.6(8) . . ?
C100 N12 C102 110.0(9) . . ?
C100 N12 C103 127.7(8) . . ?
C102 N12 C103 122.2(8) . . ?
C6 Pd1 C14 84.9(4) . . ?
C6 Pd1 C1 84.8(3) . . ?
C14 Pd1 C1 169.8(4) . . ?
C6 Pd1 Br1 177.7(3) . . ?
C14 Pd1 Br1 92.9(2) . . ?
C1 Pd1 Br1 97.3(2) . . ?
C56 Pd2 C39 85.5(4) . . ?
C56 Pd2 C64 87.0(3) . . ?
C39 Pd2 C64 172.4(3) . . ?
C56 Pd2 Br2 178.3(3) . . ?
C39 Pd2 Br2 94.8(2) . . ?
C64 Pd2 Br2 92.5(3) . . ?
C100 Pd3 C85 172.1(4) . . ?
C100 Pd3 C77 86.2(4) . . ?
C85 Pd3 C77 86.0(4) . . ?
C100 Pd3 Br3 93.5(3) . . ?
C85 Pd3 Br3 94.2(3) . . ?
C77 Pd3 Br3 178.6(3) . . ?
C200 O1 C202 112.7(17) . . ?
C201 C200 O1 119(2) . . ?
O1 C202 C203 111.1(17) . . ?

loop_
_geom_bond_atom_site_label_1
_geom_bond_atom_site_label_2
_geom_bond_distance
_geom_bond_site_symmetry_2
_geom_bond_publ_flag
C1 N2 1.346(9) . ?
C1 N1 1.349(9) . ?
C1 Pd1 2.057(9) . ?
C2 C3 1.325(12) . ?
C2 N2 1.412(8) . ?
C3 N1 1.379(9) . ?
C4 N1 1.453(9) . ?
C4 C5 1.516(13) . ?
C5 C10 1.395(13) . ?
C5 C6 1.406(12) . ?
C6 C7 1.392(12) . ?
C6 Pd1 2.021(9) . ?
C7 C8 1.401(12) . ?
C7 C11 1.511(13) . ?
C8 C9 1.390(13) . ?
C9 C10 1.383(14) . ?
C11 N3 1.472(9) . ?
C12 N3 1.350(9) . ?
C12 C13 1.367(12) . ?
C13 N4 1.385(9) . ?
C14 N4 1.361(9) . ?
C14 N3 1.368(10) . ?
C14 Pd1 2.039(9) . ?
C15 C16 1.393(12) . ?
C15 C20 1.410(12) . ?
C15 N4 1.444(9) . ?
C16 C17 1.378(13) . ?
C16 C24 1.520(13) . ?
C17 C18 1.372(13) . ?
C18 C19 1.374(13) . ?
C19 C20 1.383(13) . ?
C20 C21 1.506(13) . ?
C21 C23 1.478(13) . ?
C21 C22 1.545(14) . ?
C24 C25 1.522(13) . ?
C24 C26 1.524(13) . ?
C27 C28 1.397(12) . ?
C27 C32 1.404(12) . ?
C27 N2 1.425(9) . ?
C28 C29 1.404(13) . ?
C28 C36 1.513(13) . ?
C29 C30 1.382(13) . ?
C30 C31 1.380(13) . ?
C31 C32 1.397(13) . ?
C32 C33 1.510(12) . ?
C33 C34 1.521(12) . ?
C33 C35 1.545(12) . ?
C36 C37 1.512(13) . ?
C36 C38 1.542(14) . ?
C39 N5 1.351(8) . ?
C39 N6 1.353(9) . ?
C39 Pd2 2.037(9) . ?
C40 C41 1.342(12) . ?
C40 N6 1.391(9) . ?
C41 N5 1.382(9) . ?
C42 N5 1.465(9) . ?
C42 C57 1.527(13) . ?
C43 C44 1.376(13) . ?
C43 C48 1.411(13) . ?
C43 N6 1.449(9) . ?
C44 C45 1.403(14) . ?
C44 C52 1.496(14) . ?
C45 C46 1.377(15) . ?
C46 C47 1.399(15) . ?
C47 C48 1.384(14) . ?
C48 C49 1.548(14) . ?
C49 C51 1.476(15) . ?
C49 C50 1.545(16) . ?
C52 C53 1.503(13) . ?
C52 C54 1.541(13) . ?
C55 C60 1.389(12) . ?
C55 C56 1.429(13) . ?
C55 C61 1.484(9) . ?
C56 C57 1.382(13) . ?
C56 Pd2 2.029(10) . ?
C57 C58 1.386(13) . ?
C58 C59 1.338(13) . ?
C59 C60 1.423(13) . ?
C61 N7 1.451(11) . ?
C62 C63 1.336(12) . ?
C62 N7 1.370(11) . ?
C63 N8 1.395(11) . ?
C64 N7 1.352(11) . ?
C64 N8 1.355(11) . ?
C64 Pd2 2.044(10) . ?
C65 C70 1.399(12) . ?
C65 C66 1.401(12) . ?
C65 N8 1.469(11) . ?
C66 C67 1.403(12) . ?
C66 C74 1.515(12) . ?
C67 C68 1.368(13) . ?
C68 C69 1.372(13) . ?
C69 C70 1.384(13) . ?
C70 C71 1.545(13) . ?
C71 C72 1.493(13) . ?
C71 C73 1.539(13) . ?
C74 C75 1.520(12) . ?
C74 C76 1.529(12) . ?
C77 C81 1.364(12) . ?
C77 C78 1.399(12) . ?
C77 Pd3 2.059(9) . ?
C78 C79 1.395(12) . ?
C78 C99 1.482(13) . ?
C79 C80 1.374(13) . ?
C80 C82 1.392(13) . ?
C81 C82 1.373(12) . ?
C81 C83 1.542(13) . ?
C83 N9 1.433(11) . ?
C84 C86 1.325(13) . ?
C84 N10 1.393(11) . ?
C85 N10 1.354(11) . ?
C85 N9 1.369(11) . ?
C85 Pd3 2.037(10) . ?
C86 N9 1.379(11) . ?
C87 C89 1.389(13) . ?
C87 C88 1.402(12) . ?
C87 N10 1.445(11) . ?
C88 C90 1.409(14) . ?
C88 C93 1.509(13) . ?
C89 C92 1.401(14) . ?
C89 C97 1.532(13) . ?
C90 C91 1.383(15) . ?
C91 C92 1.356(14) . ?
C93 C94 1.521(14) . ?
C93 C95 1.532(14) . ?
C96 C97 1.537(13) . ?
C97 C98 1.514(13) . ?
C99 N11 1.450(11) . ?
C100 N12 1.329(11) . ?
C100 N11 1.350(11) . ?
C100 Pd3 2.031(10) . ?
C101 C102 1.311(13) . ?
C101 N11 1.387(11) . ?
C102 N12 1.397(12) . ?
C103 C104 1.362(14) . ?
C103 C108 1.414(15) . ?
C103 N12 1.439(12) . ?
C104 C105 1.415(15) . ?
C104 C109 1.533(15) . ?
C105 C106 1.382(16) . ?
C106 C107 1.340(16) . ?
C107 C108 1.371(15) . ?
C108 C114 1.532(17) . ?
C109 C111 1.519(16) . ?
C109 C110 1.532(14) . ?
C112 C114 1.524(15) . ?
C113 C114 1.559(16) . ?
Pd1 Br1 2.5153(12) . ?
Pd2 Br2 2.4957(12) . ?
Pd3 Br3 2.5105(13) . ?
O1 C200 1.40(2) . ?
O1 C202 1.41(2) . ?
C201 C200 1.31(2) . ?
C203 C202 1.45(2) . ?
